data_4518530
loop_
_publ_author_name
'Pandey, Indresh Kumar'
'Agarwal, Tashika'
'Mobin, Shaikh M.'
'Stein, Matthias'
'Kaur-Ghumaan, Sandeep'

_publ_section_title
;
 Switching Site Reactivity in Hydrogenase Model Systems by Introducing a
 Pendant Amine Ligand.
;
_journal_issue 6
_journal_name_full 'ACS omega'
_journal_page_first 4192
_journal_page_last 4203
_journal_paper_doi 10.1021/acsomega.0c04901
_journal_volume 6
_journal_year 2021
_chemical_formula_moiety 'C28.5 H18.5 Fe2 N O5 P S2'
_chemical_formula_sum 'C28.5 H18.5 Fe2 N O5 P S2'
_chemical_formula_weight 661.73
_space_group_crystal_system triclinic
_space_group_IT_number 2
_space_group_name_Hall '-P 1'
_space_group_name_H-M_alt 'P -1'
_atom_sites_solution_hydrogens geom
_atom_sites_solution_primary iterative
_audit_creation_date 2020-11-21
_audit_creation_method
;
Olex2 1.3-beta
(compiled 2020.07.31 svn.rc2a77460 for OlexSys, GUI svn.r6145)
;
_cell_angle_alpha 67.057(9)
_cell_angle_beta 65.881(8)
_cell_angle_gamma 64.689(10)
_cell_formula_units_Z 2
_cell_length_a 11.3522(10)
_cell_length_b 12.0516(15)
_cell_length_c 13.4728(11)
_cell_measurement_reflns_used 2532
_cell_measurement_temperature 150.0
_cell_measurement_theta_max 29.0414
_cell_measurement_theta_min 2.8972
_cell_volume 1468.2(3)
_computing_cell_refinement
;
CrysAlisPro, Agilent Technologies,
Version 1.171.34.49 (release 20-01-2011 CrysAlis171 .NET)
(compiled Jan 20 2011,15:58:25)
;
_computing_data_collection
;
CrysAlisPro, Agilent Technologies,
Version 1.171.34.49 (release 20-01-2011 CrysAlis171 .NET)
(compiled Jan 20 2011,15:58:25)
;
_computing_data_reduction
;
CrysAlisPro, Agilent Technologies,
Version 1.171.34.49 (release 20-01-2011 CrysAlis171 .NET)
(compiled Jan 20 2011,15:58:25)
;
_computing_molecular_graphics 'Olex2 1.3-beta (Dolomanov et al., 2009)'
_computing_publication_material 'Olex2 1.3-beta (Dolomanov et al., 2009)'
_computing_structure_refinement 'SHELXL 2018/3 (Sheldrick, 2015)'
_computing_structure_solution 'olex2.solve 1.3-beta (Bourhis et al., 2015)'
_diffrn_ambient_temperature 150
_diffrn_detector_area_resol_mean 15.9853
_diffrn_measured_fraction_theta_full 0.996
_diffrn_measured_fraction_theta_max 0.859
_diffrn_measurement_details
;
#__ type_ start__ end____ width___ exp.time_
  1 omega  -63.00   19.00   1.0000    8.5000
omega____ theta____ kappa____ phi______ frames
    -      -17.5015  106.0000  -28.0000 82

#__ type_ start__ end____ width___ exp.time_
  2 omega  -61.00    6.00   1.0000    8.5000
omega____ theta____ kappa____ phi______ frames
    -      -17.5015  -77.0000   30.0000 67

#__ type_ start__ end____ width___ exp.time_
  3 omega   -7.00   88.00   1.0000    8.5000
omega____ theta____ kappa____ phi______ frames
    -       18.2827   77.0000  -30.0000 95

#__ type_ start__ end____ width___ exp.time_
  4 omega  -53.00   41.00   1.0000    8.5000
omega____ theta____ kappa____ phi______ frames
    -       18.2827  -38.0000   60.0000 94

#__ type_ start__ end____ width___ exp.time_
  5 omega   -9.00   88.00   1.0000    8.5000
omega____ theta____ kappa____ phi______ frames
    -       18.2827   77.0000 -150.0000 97
;
_diffrn_measurement_device_type 'Xcalibur, Sapphire3'
_diffrn_measurement_method '\w scans'
_diffrn_radiation_type MoK\a
_diffrn_radiation_wavelength 0.71073
_diffrn_reflns_av_R_equivalents 0.0504
_diffrn_reflns_av_unetI/netI 0.1022
_diffrn_reflns_Laue_measured_fraction_full 0.996
_diffrn_reflns_Laue_measured_fraction_max 0.859
_diffrn_reflns_limit_h_max 14
_diffrn_reflns_limit_h_min -15
_diffrn_reflns_limit_k_max 16
_diffrn_reflns_limit_k_min -15
_diffrn_reflns_limit_l_max 18
_diffrn_reflns_limit_l_min -17
_diffrn_reflns_number 13740
_diffrn_reflns_point_group_measured_fraction_full 0.996
_diffrn_reflns_point_group_measured_fraction_max 0.859
_diffrn_reflns_theta_full 25.242
_diffrn_reflns_theta_max 29.105
_diffrn_reflns_theta_min 2.903
_exptl_absorpt_coefficient_mu 1.223
_exptl_absorpt_correction_T_max 1.00000
_exptl_absorpt_correction_T_min 0.93649
_exptl_absorpt_correction_type multi-scan
_exptl_absorpt_process_details
;
CrysAlisPro, Agilent Technologies,
Version 1.171.34.49 (release 20-01-2011 CrysAlis171 .NET)
(compiled Jan 20 2011,15:58:25)
Empirical absorption correction using spherical harmonics,
 implemented in SCALE3 ABSPACK scaling algorithm.
;
_exptl_crystal_colour 'metallic red'
_exptl_crystal_colour_lustre metallic
_exptl_crystal_colour_primary red
_exptl_crystal_density_diffrn 1.497
_exptl_crystal_description plate
_exptl_crystal_F_000 671
_exptl_crystal_size_max 0.188
_exptl_crystal_size_mid 0.145
_exptl_crystal_size_min 0.065
_refine_diff_density_max 1.584
_refine_diff_density_min -0.417
_refine_diff_density_rms 0.109
_refine_ls_extinction_method none
_refine_ls_goodness_of_fit_ref 1.040
_refine_ls_hydrogen_treatment constr
_refine_ls_matrix_type full
_refine_ls_number_parameters 362
_refine_ls_number_reflns 6779
_refine_ls_number_restraints 0
_refine_ls_restrained_S_all 1.040
_refine_ls_R_factor_all 0.1098
_refine_ls_R_factor_gt 0.0645
_refine_ls_shift/su_max 0.000
_refine_ls_shift/su_mean 0.000
_refine_ls_structure_factor_coef Fsqd
_refine_ls_weighting_details 'w=1/[\s^2^(Fo^2^)+(0.0570P)^2^+1.2899P] where P=(Fo^2^+2Fc^2^)/3'
_refine_ls_weighting_scheme calc
_refine_ls_wR_factor_gt 0.1339
_refine_ls_wR_factor_ref 0.1589
_reflns_Friedel_coverage 0.000
_reflns_number_gt 4437
_reflns_number_total 6779
_reflns_threshold_expression 'I > 2\s(I)'
_cod_data_source_file ao0c04901_si_001.cif
_cod_data_source_block ip-2
_cod_original_formula_sum 'C28.50 H18.50 Fe2 N O5 P S2'
_cod_database_code 4518530
_shelx_shelxl_version_number 2018/3
_shelx_space_group_comment
;
The symmetry employed for this shelxl refinement is uniquely defined
by the following loop, which should always be used as a source of
symmetry information in preference to the above space-group names.
They are only intended as comments.
;
_shelx_estimated_absorpt_t_max 0.925
_shelx_estimated_absorpt_t_min 0.803
_olex2_refinement_description
;
1. Fixed Uiso
 At 1.2 times of:
  All C(H) groups
 At 1.5 times of:
  All C(H,H,H) groups
2. Others
 Fixed Sof: C014(0.5) H01a(0.5) H01b(0.5) H01c(0.5)
3.a Aromatic/amide H refined with riding coordinates:
 C00C(H00C), C00G(H00G), C00K(H00K), C00L(H00L), C00R(H00R), C00S(H00S),
 C00T(H00T), C00U(H00U), C00V(H00V), C00W(H00W), C00X(H00X), C00Y(H00Y),
 C00Z(H00Z), C010(H010), C011(H011), C012(H012), C013(H013)
3.b Idealised Me refined as rotating group:
 C014(H01a,H01b,H01c)
;
_olex2_submission_special_instructions 'No special instructions were received'

loop_
_space_group_symop_operation_xyz
'x, y, z'
'-x, -y, -z'

loop_
_atom_site_label
_atom_site_type_symbol
_atom_site_fract_x
_atom_site_fract_y
_atom_site_fract_z
_atom_site_U_iso_or_equiv
_atom_site_adp_type
_atom_site_occupancy
_atom_site_site_symmetry_order
_atom_site_calc_flag
_atom_site_refinement_flags_posn
_atom_site_refinement_flags_adp
_atom_site_refinement_flags_occupancy
_atom_site_disorder_assembly
_atom_site_disorder_group
Fe01 Fe 0.36714(7) 0.23761(7) 0.81507(5) 0.02262(19) Uani 1 1 d . . . . .
Fe02 Fe 0.45536(7) 0.35448(7) 0.86947(6) 0.0276(2) Uani 1 1 d . . . . .
S03 S 0.44365(12) 0.40256(13) 0.69197(10) 0.0270(3) Uani 1 1 d . . . . .
S04 S 0.22832(12) 0.39238(13) 0.90754(9) 0.0261(3) Uani 1 1 d . . . . .
P05 P 0.23271(12) 0.22698(13) 0.73795(10) 0.0228(3) Uani 1 1 d . . . . .
O006 O 0.3228(4) 0.0443(4) 1.0277(3) 0.0430(10) Uani 1 1 d . . . . .
O007 O 0.6166(4) 0.0560(4) 0.7150(3) 0.0460(10) Uani 1 1 d . . . . .
O008 O 0.4350(4) 0.2049(4) 1.1036(3) 0.0483(11) Uani 1 1 d . . . . .
O009 O 0.4727(4) 0.5855(4) 0.8809(3) 0.0470(11) Uani 1 1 d . . . . .
O00A O 0.7461(4) 0.2233(5) 0.7868(4) 0.0658(14) Uani 1 1 d . . . . .
C00B C 0.1731(5) 0.0878(5) 0.8070(4) 0.0257(11) Uani 1 1 d . . . . .
C00C C -0.0192(5) 0.3665(5) 0.8392(4) 0.0263(11) Uani 1 1 d . . . . .
H00C H 0.000215 0.307029 0.904345 0.032 Uiso 1 1 calc R U . . .
C00D C 0.1890(5) 0.5305(5) 0.7960(4) 0.0269(11) Uani 1 1 d . . . . .
C00E C 0.0737(5) 0.3592(5) 0.7373(4) 0.0240(10) Uani 1 1 d . . . . .
N00F N 0.2653(5) -0.0235(5) 0.8445(4) 0.0473(13) Uani 1 1 d . . . . .
C00G C 0.0674(5) 0.6276(5) 0.8059(4) 0.0328(12) Uani 1 1 d . . . . .
H00G H 0.000217 0.624738 0.874896 0.039 Uiso 1 1 calc R U . . .
C00H C 0.2911(5) 0.5341(5) 0.6934(4) 0.0286(11) Uani 1 1 d . . . . .
C00I C 0.3094(5) 0.2148(5) 0.5923(4) 0.0263(11) Uani 1 1 d . . . . .
C00J C 0.3366(5) 0.1204(5) 0.9429(4) 0.0294(12) Uani 1 1 d . . . . .
C00K C 0.0478(6) 0.4511(6) 0.6409(4) 0.0373(13) Uani 1 1 d . . . . .
H00K H 0.112907 0.447796 0.571261 0.045 Uiso 1 1 calc R U . . .
C00L C 0.2690(6) 0.6354(6) 0.6014(5) 0.0409(14) Uani 1 1 d . . . . .
H00L H 0.337112 0.637897 0.532901 0.049 Uiso 1 1 calc R U . . .
C00M C 0.4643(5) 0.4967(5) 0.8754(4) 0.0318(12) Uani 1 1 d . . . . .
C00N C 0.5173(5) 0.1257(6) 0.7540(4) 0.0331(13) Uani 1 1 d . . . . .
C1 C 0.4449(5) 0.2639(6) 1.0115(5) 0.0346(13) Uani 1 1 d . . . . .
C00P C 0.0436(6) 0.7313(6) 0.7130(5) 0.0439(14) Uani 1 1 d . . . . .
C00Q C 0.6322(6) 0.2751(6) 0.8213(5) 0.0420(15) Uani 1 1 d . . . . .
C00R C 0.0460(5) 0.0931(6) 0.8142(5) 0.0429(15) Uani 1 1 d . . . . .
H00R H -0.016024 0.170233 0.788964 0.051 Uiso 1 1 calc R U . . .
C00S C -0.1405(6) 0.4607(6) 0.8460(5) 0.0482(16) Uani 1 1 d . . . . .
H00S H -0.205029 0.462917 0.915971 0.058 Uiso 1 1 calc R U . . .
C00T C 0.1458(6) 0.7337(6) 0.6101(5) 0.0489(16) Uani 1 1 d . . . . .
H00T H 0.131403 0.801128 0.547354 0.059 Uiso 1 1 calc R U . . .
C00U C -0.0758(7) 0.5483(6) 0.6487(5) 0.0502(16) Uani 1 1 d . . . . .
H00U H -0.094540 0.609939 0.584155 0.060 Uiso 1 1 calc R U . . .
C00V C 0.2276(7) -0.1318(6) 0.8891(6) 0.0559(17) Uani 1 1 d . . . . .
H00V H 0.288945 -0.209185 0.914877 0.067 Uiso 1 1 calc R U . . .
C00W C 0.4369(6) 0.1881(7) 0.3735(5) 0.0574(19) Uani 1 1 d . . . . .
H00W H 0.481702 0.177692 0.300966 0.069 Uiso 1 1 calc R U . . .
C00X C 0.2848(7) 0.1373(6) 0.5561(5) 0.0553(18) Uani 1 1 d . . . . .
H00X H 0.224956 0.092274 0.605669 0.066 Uiso 1 1 calc R U . . .
C00Y C -0.1705(6) 0.5530(6) 0.7522(6) 0.0532(17) Uani 1 1 d . . . . .
H00Y H -0.253687 0.617877 0.758548 0.064 Uiso 1 1 calc R U . . .
C00Z C 0.3477(8) 0.1249(7) 0.4464(5) 0.065(2) Uani 1 1 d . . . . .
H00Z H 0.328440 0.073074 0.422988 0.078 Uiso 1 1 calc R U . . .
C010 C 0.0120(7) -0.0166(7) 0.8591(6) 0.0596(19) Uani 1 1 d . . . . .
H010 H -0.073134 -0.013982 0.863564 0.072 Uiso 1 1 calc R U . . .
C011 C 0.1015(8) -0.1282(7) 0.8966(6) 0.064(2) Uani 1 1 d . . . . .
H011 H 0.078189 -0.202399 0.927354 0.076 Uiso 1 1 calc R U . . .
C012 C 0.3971(7) 0.2790(8) 0.5164(5) 0.074(3) Uani 1 1 d . . . . .
H012 H 0.415125 0.332886 0.538359 0.089 Uiso 1 1 calc R U . . .
C013 C 0.4599(8) 0.2666(10) 0.4081(5) 0.094(3) Uani 1 1 d . . . . .
H013 H 0.518790 0.312556 0.358010 0.113 Uiso 1 1 calc R U . . .
C014 C -0.0853(11) 0.8355(11) 0.7173(10) 0.045(3) Uani 0.5 1 d . . P A 1
H01A H -0.139363 0.821961 0.686574 0.067 Uiso 0.5 1 calc R U P A 1
H01B H -0.067480 0.914460 0.674165 0.067 Uiso 0.5 1 calc R U P A 1
H01C H -0.133683 0.838514 0.794155 0.067 Uiso 0.5 1 calc R U P A 1

loop_
_atom_site_aniso_label
_atom_site_aniso_U_11
_atom_site_aniso_U_22
_atom_site_aniso_U_33
_atom_site_aniso_U_23
_atom_site_aniso_U_13
_atom_site_aniso_U_12
Fe01 0.0190(4) 0.0273(4) 0.0247(4) -0.0125(3) -0.0048(3) -0.0066(3)
Fe02 0.0236(4) 0.0322(5) 0.0343(4) -0.0161(3) -0.0100(3) -0.0073(3)
S03 0.0214(6) 0.0331(8) 0.0271(6) -0.0132(6) -0.0017(5) -0.0096(6)
S04 0.0222(6) 0.0334(8) 0.0232(6) -0.0149(6) -0.0024(5) -0.0067(6)
P05 0.0207(6) 0.0273(7) 0.0238(6) -0.0118(6) -0.0051(5) -0.0072(6)
O006 0.053(3) 0.045(3) 0.034(2) -0.004(2) -0.0117(19) -0.024(2)
O007 0.029(2) 0.049(3) 0.056(3) -0.034(2) -0.0053(19) 0.003(2)
O008 0.062(3) 0.050(3) 0.043(2) -0.008(2) -0.027(2) -0.019(2)
O009 0.061(3) 0.037(3) 0.057(3) -0.020(2) -0.021(2) -0.018(2)
O00A 0.023(2) 0.089(4) 0.088(3) -0.044(3) -0.014(2) -0.004(3)
C00B 0.025(3) 0.024(3) 0.029(3) -0.009(2) -0.007(2) -0.008(2)
C00C 0.022(3) 0.026(3) 0.026(3) -0.009(2) -0.005(2) -0.004(2)
C00D 0.026(3) 0.027(3) 0.033(3) -0.014(2) -0.008(2) -0.009(2)
C00E 0.019(2) 0.027(3) 0.029(3) -0.013(2) -0.007(2) -0.006(2)
N00F 0.055(3) 0.039(3) 0.050(3) -0.016(3) -0.018(3) -0.010(3)
C00G 0.026(3) 0.030(3) 0.042(3) -0.020(3) -0.006(2) -0.003(3)
C00H 0.026(3) 0.031(3) 0.034(3) -0.014(2) -0.006(2) -0.011(2)
C00I 0.024(3) 0.030(3) 0.028(3) -0.013(2) -0.009(2) -0.004(2)
C00J 0.026(3) 0.040(3) 0.031(3) -0.023(3) -0.005(2) -0.009(3)
C00K 0.043(3) 0.038(4) 0.032(3) -0.017(3) -0.015(3) -0.004(3)
C00L 0.040(3) 0.043(4) 0.036(3) -0.006(3) -0.003(3) -0.020(3)
C00M 0.028(3) 0.041(4) 0.032(3) -0.012(3) -0.009(2) -0.013(3)
C00N 0.030(3) 0.042(4) 0.035(3) -0.012(3) -0.011(2) -0.015(3)
C1 0.031(3) 0.037(3) 0.047(3) -0.022(3) -0.014(3) -0.008(3)
C00P 0.036(3) 0.033(4) 0.059(4) -0.017(3) -0.015(3) -0.002(3)
C00Q 0.042(4) 0.048(4) 0.053(4) -0.021(3) -0.022(3) -0.014(3)
C00R 0.024(3) 0.044(4) 0.069(4) -0.024(3) -0.010(3) -0.014(3)
C00S 0.030(3) 0.057(5) 0.060(4) -0.037(4) 0.003(3) -0.011(3)
C00T 0.045(4) 0.039(4) 0.047(4) -0.001(3) -0.015(3) -0.008(3)
C00U 0.064(4) 0.036(4) 0.054(4) -0.018(3) -0.040(4) 0.009(3)
C00V 0.056(4) 0.031(4) 0.072(5) -0.009(3) -0.025(4) -0.003(3)
C00W 0.044(4) 0.083(6) 0.035(3) -0.030(4) -0.012(3) 0.002(4)
C00X 0.085(5) 0.056(5) 0.038(3) -0.019(3) -0.010(3) -0.036(4)
C00Y 0.037(4) 0.048(4) 0.085(5) -0.035(4) -0.034(4) 0.009(3)
C00Z 0.112(7) 0.051(5) 0.042(4) -0.025(3) -0.020(4) -0.025(5)
C010 0.038(4) 0.054(5) 0.094(5) -0.030(4) -0.005(4) -0.025(4)
C011 0.064(5) 0.039(4) 0.083(5) -0.018(4) -0.003(4) -0.028(4)
C012 0.099(6) 0.140(8) 0.030(3) -0.027(4) 0.002(3) -0.095(6)
C013 0.094(6) 0.196(11) 0.030(3) -0.024(5) 0.004(4) -0.106(7)
C014 0.036(7) 0.039(8) 0.047(7) -0.014(6) -0.004(5) -0.006(6)

loop_
_atom_type_symbol
_atom_type_description
_atom_type_scat_dispersion_real
_atom_type_scat_dispersion_imag
_atom_type_scat_source
C C 0.0033 0.0016 'International Tables Vol C Tables 4.2.6.8 and 6.1.1.4'
H H 0.0000 0.0000 'International Tables Vol C Tables 4.2.6.8 and 6.1.1.4'
Fe Fe 0.3463 0.8444 'International Tables Vol C Tables 4.2.6.8 and 6.1.1.4'
N N 0.0061 0.0033 'International Tables Vol C Tables 4.2.6.8 and 6.1.1.4'
O O 0.0106 0.0060 'International Tables Vol C Tables 4.2.6.8 and 6.1.1.4'
P P 0.1023 0.0942 'International Tables Vol C Tables 4.2.6.8 and 6.1.1.4'
S S 0.1246 0.1234 'International Tables Vol C Tables 4.2.6.8 and 6.1.1.4'

loop_
_geom_angle_atom_site_label_1
_geom_angle_atom_site_label_2
_geom_angle_atom_site_label_3
_geom_angle
_geom_angle_site_symmetry_1
_geom_angle_site_symmetry_3
_geom_angle_publ_flag
S03 Fe01 Fe02 57.06(4) . . ?
S03 Fe01 S04 80.07(5) . . ?
S04 Fe01 Fe02 57.15(4) . . ?
P05 Fe01 Fe02 153.06(5) . . ?
P05 Fe01 S03 104.32(5) . . ?
P05 Fe01 S04 103.43(5) . . ?
C00J Fe01 Fe02 99.82(14) . . ?
C00J Fe01 S03 156.67(14) . . ?
C00J Fe01 S04 89.81(17) . . ?
C00J Fe01 P05 98.44(14) . . ?
C00J Fe01 C00N 91.2(2) . . ?
C00N Fe01 Fe02 103.25(14) . . ?
C00N Fe01 S03 91.43(17) . . ?
C00N Fe01 S04 160.20(15) . . ?
C00N Fe01 P05 95.96(15) . . ?
S03 Fe02 Fe01 57.05(4) . . ?
S03 Fe02 S04 80.06(5) . . ?
S04 Fe02 Fe01 57.13(4) . . ?
C00M Fe02 Fe01 153.23(16) . . ?
C00M Fe02 S03 103.70(16) . . ?
C00M Fe02 S04 104.31(17) . . ?
C1 Fe02 Fe01 99.05(15) . . ?
C1 Fe02 S03 155.92(16) . . ?
C1 Fe02 S04 89.28(16) . . ?
C1 Fe02 C00M 99.8(2) . . ?
C00Q Fe02 Fe01 99.08(17) . . ?
C00Q Fe02 S03 88.58(18) . . ?
C00Q Fe02 S04 156.11(17) . . ?
C00Q Fe02 C00M 98.7(2) . . ?
C00Q Fe02 C1 92.9(3) . . ?
Fe01 S03 Fe02 65.89(4) . . ?
C00H S03 Fe01 102.88(16) . . ?
C00H S03 Fe02 101.43(16) . . ?
Fe01 S04 Fe02 65.72(4) . . ?
C00D S04 Fe01 102.96(17) . . ?
C00D S04 Fe02 100.92(16) . . ?
C00B P05 Fe01 115.28(15) . . ?
C00E P05 Fe01 115.33(14) . . ?
C00E P05 C00B 102.5(2) . . ?
C00E P05 C00I 104.8(2) . . ?
C00I P05 Fe01 115.92(15) . . ?
C00I P05 C00B 101.1(2) . . ?
N00F C00B P05 115.8(3) . . ?
N00F C00B C00R 121.6(5) . . ?
C00R C00B P05 122.4(4) . . ?
C00E C00C H00C 120.1 . . ?
C00S C00C H00C 120.1 . . ?
C00S C00C C00E 119.8(5) . . ?
C00G C00D S04 124.3(4) . . ?
C00G C00D C00H 120.3(5) . . ?
C00H C00D S04 115.4(4) . . ?
C00C C00E P05 116.1(4) . . ?
C00C C00E C00K 120.2(5) . . ?
C00K C00E P05 123.7(4) . . ?
C00B N00F C00V 117.4(5) . . ?
C00D C00G H00G 119.7 . . ?
C00D C00G C00P 120.6(5) . . ?
C00P C00G H00G 119.7 . . ?
C00D C00H S03 115.8(4) . . ?
C00L C00H S03 124.5(4) . . ?
C00L C00H C00D 119.7(5) . . ?
C00X C00I P05 121.6(4) . . ?
C012 C00I P05 121.3(4) . . ?
C012 C00I C00X 117.0(5) . . ?
O006 C00J Fe01 175.9(4) . . ?
C00E C00K H00K 120.2 . . ?
C00E C00K C00U 119.6(5) . . ?
C00U C00K H00K 120.2 . . ?
C00H C00L H00L 119.7 . . ?
C00H C00L C00T 120.6(5) . . ?
C00T C00L H00L 119.7 . . ?
O009 C00M Fe02 178.0(5) . . ?
O007 C00N Fe01 177.5(4) . . ?
O008 C1 Fe02 178.2(4) . . ?
C00G C00P C014 123.2(7) . . ?
C00T C00P C00G 118.8(6) . . ?
C00T C00P C014 118.0(7) . . ?
O00A C00Q Fe02 177.5(5) . . ?
C00B C00R H00R 120.3 . . ?
C010 C00R C00B 119.4(6) . . ?
C010 C00R H00R 120.3 . . ?
C00C C00S H00S 119.2 . . ?
C00C C00S C00Y 121.7(6) . . ?
C00Y C00S H00S 119.2 . . ?
C00L C00T C00P 120.0(6) . . ?
C00L C00T H00T 120.0 . . ?
C00P C00T H00T 120.0 . . ?
C00K C00U H00U 120.2 . . ?
C00Y C00U C00K 119.6(6) . . ?
C00Y C00U H00U 120.2 . . ?
N00F C00V H00V 119.2 . . ?
C011 C00V N00F 121.7(6) . . ?
C011 C00V H00V 119.2 . . ?
C00Z C00W H00W 120.5 . . ?
C00Z C00W C013 118.9(6) . . ?
C013 C00W H00W 120.5 . . ?
C00I C00X H00X 119.4 . . ?
C00I C00X C00Z 121.2(6) . . ?
C00Z C00X H00X 119.4 . . ?
C00S C00Y C00U 119.0(6) . . ?
C00S C00Y H00Y 120.5 . . ?
C00U C00Y H00Y 120.5 . . ?
C00W C00Z C00X 120.2(6) . . ?
C00W C00Z H00Z 119.9 . . ?
C00X C00Z H00Z 119.9 . . ?
C00R C010 H010 119.9 . . ?
C011 C010 C00R 120.2(6) . . ?
C011 C010 H010 119.9 . . ?
C00V C011 H011 120.2 . . ?
C010 C011 C00V 119.7(6) . . ?
C010 C011 H011 120.2 . . ?
C00I C012 H012 119.0 . . ?
C00I C012 C013 122.0(6) . . ?
C013 C012 H012 119.0 . . ?
C00W C013 C012 120.6(6) . . ?
C00W C013 H013 119.7 . . ?
C012 C013 H013 119.7 . . ?
C00P C014 H01A 109.5 . . ?
C00P C014 H01B 109.5 . . ?
C00P C014 H01C 109.5 . . ?
H01A C014 H01B 109.5 . . ?
H01A C014 H01C 109.5 . . ?
H01B C014 H01C 109.5 . . ?

loop_
_geom_bond_atom_site_label_1
_geom_bond_atom_site_label_2
_geom_bond_distance
_geom_bond_site_symmetry_2
_geom_bond_publ_flag
Fe01 Fe02 2.4769(9) . ?
Fe01 S03 2.2771(14) . ?
Fe01 S04 2.2822(15) . ?
Fe01 P05 2.2342(12) . ?
Fe01 C00J 1.765(6) . ?
Fe01 C00N 1.776(6) . ?
Fe02 S03 2.2773(13) . ?
Fe02 S04 2.2827(13) . ?
Fe02 C00M 1.794(5) . ?
Fe02 C1 1.779(6) . ?
Fe02 C00Q 1.773(6) . ?
S03 C00H 1.778(5) . ?
S04 C00D 1.787(5) . ?
P05 C00B 1.838(5) . ?
P05 C00E 1.827(5) . ?
P05 C00I 1.830(5) . ?
O006 C00J 1.155(6) . ?
O007 C00N 1.142(6) . ?
O008 C1 1.151(6) . ?
O009 C00M 1.146(6) . ?
O00A C00Q 1.150(7) . ?
C00B N00F 1.361(7) . ?
C00B C00R 1.381(6) . ?
C00C H00C 0.9300 . ?
C00C C00E 1.356(6) . ?
C00C C00S 1.354(8) . ?
C00D C00G 1.372(7) . ?
C00D C00H 1.394(6) . ?
C00E C00K 1.383(7) . ?
N00F C00V 1.380(7) . ?
C00G H00G 0.9300 . ?
C00G C00P 1.404(8) . ?
C00H C00L 1.379(7) . ?
C00I C00X 1.371(7) . ?
C00I C012 1.358(7) . ?
C00K H00K 0.9300 . ?
C00K C00U 1.386(8) . ?
C00L H00L 0.9300 . ?
C00L C00T 1.389(8) . ?
C00P C00T 1.397(8) . ?
C00P C014 1.462(12) . ?
C00R H00R 0.9300 . ?
C00R C010 1.373(8) . ?
C00S H00S 0.9300 . ?
C00S C00Y 1.372(9) . ?
C00T H00T 0.9300 . ?
C00U H00U 0.9300 . ?
C00U C00Y 1.374(9) . ?
C00V H00V 0.9300 . ?
C00V C011 1.376(9) . ?
C00W H00W 0.9300 . ?
C00W C00Z 1.353(9) . ?
C00W C013 1.354(10) . ?
C00X H00X 0.9300 . ?
C00X C00Z 1.391(8) . ?
C00Y H00Y 0.9300 . ?
C00Z H00Z 0.9300 . ?
C010 H010 0.9300 . ?
C010 C011 1.349(9) . ?
C011 H011 0.9300 . ?
C012 H012 0.9300 . ?
C012 C013 1.375(8) . ?
C013 H013 0.9300 . ?
C014 H01A 0.9600 . ?
C014 H01B 0.9600 . ?
C014 H01C 0.9600 . ?

loop_
_geom_torsion_atom_site_label_1
_geom_torsion_atom_site_label_2
_geom_torsion_atom_site_label_3
_geom_torsion_atom_site_label_4
_geom_torsion
_geom_torsion_site_symmetry_1
_geom_torsion_site_symmetry_2
_geom_torsion_site_symmetry_3
_geom_torsion_site_symmetry_4
_geom_torsion_publ_flag
Fe01 S03 C00H C00D 33.7(4) . . . . ?
Fe01 S03 C00H C00L -145.9(4) . . . . ?
Fe01 S04 C00D C00G 147.1(4) . . . . ?
Fe01 S04 C00D C00H -31.7(3) . . . . ?
Fe01 P05 C00B N00F -38.4(4) . . . . ?
Fe01 P05 C00B C00R 145.7(4) . . . . ?
Fe01 P05 C00E C00C -68.3(4) . . . . ?
Fe01 P05 C00E C00K 109.3(4) . . . . ?
Fe01 P05 C00I C00X 140.2(5) . . . . ?
Fe01 P05 C00I C012 -37.5(6) . . . . ?
Fe02 S03 C00H C00D -33.9(3) . . . . ?
Fe02 S03 C00H C00L 146.5(4) . . . . ?
Fe02 S04 C00D C00G -145.5(4) . . . . ?
Fe02 S04 C00D C00H 35.6(3) . . . . ?
S03 C00H C00L C00T 179.5(4) . . . . ?
S04 C00D C00G C00P -178.3(4) . . . . ?
S04 C00D C00H S03 -1.2(5) . . . . ?
S04 C00D C00H C00L 178.4(4) . . . . ?
P05 C00B N00F C00V -175.3(4) . . . . ?
P05 C00B C00R C010 174.9(5) . . . . ?
P05 C00E C00K C00U -179.8(4) . . . . ?
P05 C00I C00X C00Z -177.5(5) . . . . ?
P05 C00I C012 C013 177.2(7) . . . . ?
C00B P05 C00E C00C 57.8(4) . . . . ?
C00B P05 C00E C00K -124.7(4) . . . . ?
C00B P05 C00I C00X 14.8(5) . . . . ?
C00B P05 C00I C012 -162.9(6) . . . . ?
C00B N00F C00V C011 -0.5(9) . . . . ?
C00B C00R C010 C011 0.6(10) . . . . ?
C00C C00E C00K C00U -2.3(7) . . . . ?
C00C C00S C00Y C00U 1.1(9) . . . . ?
C00D C00G C00P C00T 0.1(8) . . . . ?
C00D C00G C00P C014 177.9(7) . . . . ?
C00D C00H C00L C00T -0.1(8) . . . . ?
C00E P05 C00B N00F -164.5(4) . . . . ?
C00E P05 C00B C00R 19.6(5) . . . . ?
C00E P05 C00I C00X -91.4(5) . . . . ?
C00E P05 C00I C012 90.9(6) . . . . ?
C00E C00C C00S C00Y -2.6(8) . . . . ?
C00E C00K C00U C00Y 0.8(8) . . . . ?
N00F C00B C00R C010 -0.8(8) . . . . ?
N00F C00V C011 C010 0.3(11) . . . . ?
C00G C00D C00H S03 179.9(3) . . . . ?
C00G C00D C00H C00L -0.5(7) . . . . ?
C00G C00P C00T C00L -0.8(8) . . . . ?
C00H C00D C00G C00P 0.5(7) . . . . ?
C00H C00L C00T C00P 0.8(9) . . . . ?
C00I P05 C00B N00F 87.4(4) . . . . ?
C00I P05 C00B C00R -88.5(5) . . . . ?
C00I P05 C00E C00C 163.0(3) . . . . ?
C00I P05 C00E C00K -19.4(4) . . . . ?
C00I C00X C00Z C00W 1.1(11) . . . . ?
C00I C012 C013 C00W -0.6(14) . . . . ?
C00K C00U C00Y C00S -0.2(9) . . . . ?
C00R C00B N00F C00V 0.7(8) . . . . ?
C00R C010 C011 C00V -0.4(11) . . . . ?
C00S C00C C00E P05 -179.1(4) . . . . ?
C00S C00C C00E C00K 3.2(7) . . . . ?
C00X C00I C012 C013 -0.6(11) . . . . ?
C00Z C00W C013 C012 2.1(13) . . . . ?
C012 C00I C00X C00Z 0.3(10) . . . . ?
C013 C00W C00Z C00X -2.3(12) . . . . ?
C014 C00P C00T C00L -178.7(7) . . . . ?
